data_4101984
loop_
_publ_author_name
'Nicholas D. Ball'
'Jeff W. Kampf'
'Melanie S. Sanford'

_publ_section_title
;
 Aryl-CF3 Bond-Forming Reductive Elimination from Palladium(IV)
;
_journal_name_full 'Journal of the American Chemical Society'
_journal_page_first 2878
_journal_page_last 2879
_journal_paper_doi 10.1021/ja100955x
_journal_volume 132
_journal_year 2010
_chemical_formula_moiety 'C26 H28 F8 N2 O3 Pd S, C2 H4 Cl2'
_chemical_formula_sum 'C28 H32 Cl2 F8 N2 O3 Pd S'
_chemical_formula_weight 805.92
_chemical_name_systematic
;
 ?
;
_space_group_IT_number 15
_symmetry_cell_setting monoclinic
_symmetry_space_group_name_Hall '-C 2yc'
_symmetry_space_group_name_H-M 'C 1 2/c 1'
_atom_sites_solution_hydrogens geom
_atom_sites_solution_primary direct
_atom_sites_solution_secondary difmap
_audit_creation_method SHELXL-97
_cell_angle_alpha 90.00
_cell_angle_beta 96.779(2)
_cell_angle_gamma 90.00
_cell_formula_units_Z 8
_cell_length_a 20.401(3)
_cell_length_b 12.8736(18)
_cell_length_c 24.692(3)
_cell_measurement_reflns_used 9992
_cell_measurement_temperature 85(2)
_cell_measurement_theta_max 25.40
_cell_measurement_theta_min 2.42
_cell_volume 6439.6(15)
_computing_cell_refinement 'Bruker SMART'
_computing_data_collection 'Bruker SMART-APEX'
_computing_data_reduction 'Bruker SAINT'
_computing_molecular_graphics 'Bruker SHELXTL'
_computing_publication_material 'Bruker SHELXTL'
_computing_structure_refinement 'SHELXL-97 (Sheldrick, 2008)'
_computing_structure_solution 'SHELXS-97 (Sheldrick, 2008)'
_diffrn_ambient_temperature 85(2)
_diffrn_measured_fraction_theta_full 0.997
_diffrn_measured_fraction_theta_max 0.997
_diffrn_measurement_device_type 'CCD area detector'
_diffrn_measurement_method 'phi and omega scans'
_diffrn_radiation_monochromator graphite
_diffrn_radiation_source 'fine-focus sealed tube'
_diffrn_radiation_type MoK\a
_diffrn_radiation_wavelength 0.71073
_diffrn_reflns_av_R_equivalents 0.1127
_diffrn_reflns_av_sigmaI/netI 0.0606
_diffrn_reflns_limit_h_max 25
_diffrn_reflns_limit_h_min -25
_diffrn_reflns_limit_k_max 16
_diffrn_reflns_limit_k_min -16
_diffrn_reflns_limit_l_max 30
_diffrn_reflns_limit_l_min -30
_diffrn_reflns_number 65770
_diffrn_reflns_theta_full 26.45
_diffrn_reflns_theta_max 26.45
_diffrn_reflns_theta_min 1.87
_exptl_absorpt_coefficient_mu 0.887
_exptl_absorpt_correction_T_max 0.9570
_exptl_absorpt_correction_T_min 0.8220
_exptl_absorpt_correction_type multi-scan
_exptl_absorpt_process_details
;
  Blessing, R. Acta Cryst. (1995) A51 33-38.
  Sheldrick, G.  SADABS (Version 2008/1) Bruker AXS area
  detector absorption and other corrections, University of
  Gottingen, Germany 2008.
;
_exptl_crystal_colour yellow
_exptl_crystal_density_diffrn 1.662
_exptl_crystal_density_method 'not measured'
_exptl_crystal_description needle
_exptl_crystal_F_000 3248
_exptl_crystal_size_max 0.23
_exptl_crystal_size_mid 0.05
_exptl_crystal_size_min 0.05
_refine_diff_density_max 1.372
_refine_diff_density_min -1.532
_refine_diff_density_rms 0.121
_refine_ls_extinction_method none
_refine_ls_goodness_of_fit_ref 1.159
_refine_ls_hydrogen_treatment constr
_refine_ls_matrix_type full
_refine_ls_number_parameters 412
_refine_ls_number_reflns 6624
_refine_ls_number_restraints 0
_refine_ls_restrained_S_all 1.159
_refine_ls_R_factor_all 0.0921
_refine_ls_R_factor_gt 0.0674
_refine_ls_shift/su_max 0.005
_refine_ls_shift/su_mean 0.000
_refine_ls_structure_factor_coef Fsqd
_refine_ls_weighting_details 'calc w=1/[\s^2^(Fo^2^)+(0.0235P)^2^+3.5536P] where P=(Fo^2^+2Fc^2^)/3'
_refine_ls_weighting_scheme calc
_refine_ls_wR_factor_gt 0.1202
_refine_ls_wR_factor_ref 0.1274
_reflns_number_gt 5159
_reflns_number_total 6624
_reflns_threshold_expression >2sigma(I)
_cod_data_source_file ja100955x_si_001.cif
_cod_data_source_block nb51
_cod_original_cell_volume 6439.7(15)
_cod_database_code 4101984

loop_
_symmetry_equiv_pos_as_xyz
'x, y, z'
'-x, y, -z+1/2'
'x+1/2, y+1/2, z'
'-x+1/2, y+1/2, -z+1/2'
'-x, -y, -z'
'x, -y, z-1/2'
'-x+1/2, -y+1/2, -z'
'x+1/2, -y+1/2, z-1/2'

loop_
_atom_site_label
_atom_site_type_symbol
_atom_site_fract_x
_atom_site_fract_y
_atom_site_fract_z
_atom_site_U_iso_or_equiv
_atom_site_adp_type
_atom_site_occupancy
_atom_site_symmetry_multiplicity
_atom_site_calc_flag
_atom_site_refinement_flags
_atom_site_disorder_assembly
_atom_site_disorder_group
S1 S 0.70824(6) 0.06436(9) 0.32209(5) 0.0226(3) Uani 1 1 d . . .
Pd1 Pd 0.765066(17) 0.03755(3) 0.199051(15) 0.01817(8) Uani 1 1 d . . .
Cl1 Cl 0.57770(7) -0.01028(11) 0.98906(6) 0.0445(4) Uani 1 1 d . . .
Cl2 Cl 0.66735(7) 0.20337(11) 1.00151(6) 0.0402(4) Uani 1 1 d . . .
O1 O 0.73155(15) 0.1083(2) 0.27332(13) 0.0229(8) Uani 1 1 d . . .
O2 O 0.71150(16) -0.0477(2) 0.32556(14) 0.0301(8) Uani 1 1 d . . .
O3 O 0.72922(18) 0.1212(3) 0.37074(14) 0.0354(9) Uani 1 1 d . . .
F1 F 0.83228(12) 0.1433(2) 0.20234(11) 0.0240(6) Uani 1 1 d . . .
F2 F 0.84130(15) -0.1131(2) -0.01856(11) 0.0381(8) Uani 1 1 d . . .
F3 F 0.82510(13) -0.14985(19) 0.24463(11) 0.0254(7) Uani 1 1 d . . .
F4 F 0.85033(13) -0.0099(2) 0.29112(11) 0.0257(7) Uani 1 1 d . . .
F5 F 0.89470(12) -0.0415(2) 0.21785(11) 0.0301(7) Uani 1 1 d . . .
F6 F 0.59019(14) 0.0650(2) 0.35406(12) 0.0338(7) Uani 1 1 d . . .
F7 F 0.60854(15) 0.1921(2) 0.30120(15) 0.0493(9) Uani 1 1 d . . .
F8 F 0.59024(14) 0.0389(3) 0.26804(12) 0.0379(8) Uani 1 1 d . . .
N15 N 0.69437(17) 0.1351(3) 0.15808(15) 0.0192(9) Uani 1 1 d . . .
N1 N 0.68552(18) -0.0593(3) 0.18974(15) 0.0189(9) Uani 1 1 d . . .
C1 C 0.6826(2) -0.1564(3) 0.20803(19) 0.0200(10) Uani 1 1 d . . .
H1A H 0.7200 -0.1835 0.2302 0.024 Uiso 1 1 calc R . .
C2 C 0.6281(2) -0.2195(3) 0.19642(19) 0.0226(11) Uani 1 1 d . . .
H2B H 0.6285 -0.2883 0.2103 0.027 Uiso 1 1 calc R . .
C3 C 0.5726(2) -0.1822(3) 0.16452(18) 0.0197(10) Uani 1 1 d . . .
C4 C 0.5752(2) -0.0787(3) 0.14667(19) 0.0202(10) Uani 1 1 d . . .
H4A H 0.5380 -0.0497 0.1252 0.024 Uiso 1 1 calc R . .
C5 C 0.6308(2) -0.0186(3) 0.15980(18) 0.0194(10) Uani 1 1 d . . .
C6 C 0.6347(2) 0.0920(3) 0.14631(19) 0.0195(10) Uani 1 1 d . . .
C7 C 0.5813(2) 0.1517(3) 0.12481(18) 0.0202(10) Uani 1 1 d . . .
H7A H 0.5392 0.1201 0.1165 0.024 Uiso 1 1 calc R . .
C8 C 0.5886(2) 0.2583(3) 0.11528(18) 0.0214(11) Uani 1 1 d . . .
C9 C 0.6513(2) 0.2992(4) 0.12763(19) 0.0225(11) Uani 1 1 d . . .
H9A H 0.6588 0.3707 0.1212 0.027 Uiso 1 1 calc R . .
C10 C 0.7027(2) 0.2374(3) 0.14905(18) 0.0216(11) Uani 1 1 d . . .
H10A H 0.7452 0.2673 0.1578 0.026 Uiso 1 1 calc R . .
C11 C 0.5109(2) -0.2468(3) 0.1484(2) 0.0250(12) Uani 1 1 d . . .
C12 C 0.5179(2) -0.3569(4) 0.1720(2) 0.0316(13) Uani 1 1 d . . .
H12A H 0.5550 -0.3921 0.1578 0.047 Uiso 1 1 calc R . .
H12B H 0.4772 -0.3959 0.1613 0.047 Uiso 1 1 calc R . .
H12C H 0.5261 -0.3532 0.2118 0.047 Uiso 1 1 calc R . .
C13 C 0.4998(3) -0.2558(4) 0.0860(2) 0.0319(13) Uani 1 1 d . . .
H13A H 0.4981 -0.1862 0.0699 0.048 Uiso 1 1 calc R . .
H13B H 0.4580 -0.2919 0.0751 0.048 Uiso 1 1 calc R . .
H13C H 0.5361 -0.2952 0.0733 0.048 Uiso 1 1 calc R . .
C14 C 0.4513(2) -0.1941(4) 0.1690(2) 0.0310(13) Uani 1 1 d . . .
H14A H 0.4598 -0.1846 0.2086 0.046 Uiso 1 1 calc R . .
H14B H 0.4121 -0.2376 0.1603 0.046 Uiso 1 1 calc R . .
H14C H 0.4439 -0.1262 0.1513 0.046 Uiso 1 1 calc R . .
C15 C 0.5291(2) 0.3247(4) 0.0954(2) 0.0234(11) Uani 1 1 d . . .
C16 C 0.4978(2) 0.3612(4) 0.1456(2) 0.0279(12) Uani 1 1 d . . .
H16A H 0.4838 0.3007 0.1653 0.042 Uiso 1 1 calc R . .
H16B H 0.4594 0.4050 0.1339 0.042 Uiso 1 1 calc R . .
H16C H 0.5302 0.4012 0.1695 0.042 Uiso 1 1 calc R . .
C17 C 0.4783(3) 0.2613(4) 0.0584(2) 0.0328(13) Uani 1 1 d . . .
H17A H 0.5004 0.2250 0.0308 0.049 Uiso 1 1 calc R . .
H17B H 0.4445 0.3080 0.0404 0.049 Uiso 1 1 calc R . .
H17C H 0.4574 0.2105 0.0804 0.049 Uiso 1 1 calc R . .
C18 C 0.5487(3) 0.4189(4) 0.0633(2) 0.0383(14) Uani 1 1 d . . .
H18A H 0.5827 0.4588 0.0857 0.057 Uiso 1 1 calc R . .
H18B H 0.5099 0.4629 0.0535 0.057 Uiso 1 1 calc R . .
H18C H 0.5661 0.3955 0.0300 0.057 Uiso 1 1 calc R . .
C19 C 0.7921(2) -0.0174(4) 0.12885(19) 0.0219(11) Uani 1 1 d . . .
C20 C 0.8138(2) 0.0546(4) 0.09407(19) 0.0234(11) Uani 1 1 d . . .
H20A H 0.8170 0.1258 0.1040 0.028 Uiso 1 1 calc R . .
C21 C 0.8311(2) 0.0216(4) 0.0442(2) 0.0278(12) Uani 1 1 d . . .
H21A H 0.8467 0.0698 0.0196 0.033 Uiso 1 1 calc R . .
C22 C 0.8252(2) -0.0825(4) 0.0307(2) 0.0287(12) Uani 1 1 d . . .
C23 C 0.8031(2) -0.1546(4) 0.0649(2) 0.0262(12) Uani 1 1 d . . .
H23A H 0.7990 -0.2255 0.0544 0.031 Uiso 1 1 calc R . .
C24 C 0.7867(2) -0.1224(4) 0.11532(19) 0.0223(11) Uani 1 1 d . . .
H24A H 0.7721 -0.1712 0.1401 0.027 Uiso 1 1 calc R . .
C25 C 0.8380(2) -0.0475(4) 0.23991(19) 0.0263(11) Uani 1 1 d . . .
C26 C 0.6201(2) 0.0913(4) 0.3106(2) 0.0259(12) Uani 1 1 d . . .
C27 C 0.6814(3) 0.0986(4) 0.9579(2) 0.0327(13) Uani 1 1 d . . .
H27A H 0.6545 0.1083 0.9222 0.039 Uiso 1 1 calc R . .
H27B H 0.7284 0.0977 0.9517 0.039 Uiso 1 1 calc R . .
C28 C 0.6637(3) -0.0035(4) 0.9824(3) 0.0402(15) Uani 1 1 d . . .
H28A H 0.6894 -0.0117 1.0188 0.048 Uiso 1 1 calc R . .
H28B H 0.6758 -0.0611 0.9590 0.048 Uiso 1 1 calc R . .

loop_
_atom_site_aniso_label
_atom_site_aniso_U_11
_atom_site_aniso_U_22
_atom_site_aniso_U_33
_atom_site_aniso_U_23
_atom_site_aniso_U_13
_atom_site_aniso_U_12
S1 0.0257(6) 0.0159(6) 0.0270(6) -0.0010(5) 0.0071(5) -0.0003(4)
Pd1 0.01655(15) 0.01357(15) 0.02503(17) -0.00060(16) 0.00516(12) -0.00073(15)
Cl1 0.0408(8) 0.0357(8) 0.0575(9) -0.0076(7) 0.0085(7) -0.0096(6)
Cl2 0.0381(7) 0.0326(7) 0.0511(9) -0.0080(6) 0.0100(6) -0.0067(6)
O1 0.0247(16) 0.0158(16) 0.0299(18) 0.0000(14) 0.0101(14) 0.0005(13)
O2 0.0349(18) 0.0156(17) 0.042(2) 0.0062(15) 0.0118(15) 0.0050(15)
O3 0.047(2) 0.034(2) 0.0259(19) -0.0076(16) 0.0077(16) -0.0063(18)
F1 0.0203(13) 0.0209(14) 0.0314(15) -0.0026(11) 0.0060(11) -0.0068(11)
F2 0.0457(17) 0.0448(18) 0.0258(16) -0.0040(14) 0.0117(13) 0.0116(15)
F3 0.0268(14) 0.0130(13) 0.0367(16) 0.0012(11) 0.0047(12) 0.0016(11)
F4 0.0250(14) 0.0246(14) 0.0270(14) -0.0039(11) 0.0012(11) 0.0018(11)
F5 0.0217(13) 0.0353(16) 0.0346(15) 0.0011(14) 0.0079(11) 0.0039(13)
F6 0.0355(15) 0.0275(16) 0.0423(17) -0.0028(13) 0.0211(13) -0.0042(12)
F7 0.0418(17) 0.0202(15) 0.091(3) 0.0196(16) 0.0307(17) 0.0119(14)
F8 0.0290(14) 0.0483(18) 0.0371(16) 0.0009(16) 0.0069(13) -0.0002(15)
N15 0.0185(18) 0.0176(19) 0.023(2) -0.0039(16) 0.0070(15) -0.0015(15)
N1 0.0217(18) 0.0095(18) 0.027(2) -0.0001(15) 0.0094(16) 0.0008(14)
C1 0.017(2) 0.015(2) 0.029(3) -0.0008(19) 0.0058(19) 0.0036(18)
C2 0.028(2) 0.012(2) 0.029(3) 0.0029(19) 0.009(2) -0.0023(19)
C3 0.021(2) 0.014(2) 0.026(2) -0.0012(18) 0.0086(19) 0.0004(18)
C4 0.020(2) 0.015(2) 0.027(2) 0.0000(19) 0.0063(19) -0.0001(18)
C5 0.021(2) 0.014(2) 0.025(2) -0.0011(18) 0.0077(18) 0.0038(18)
C6 0.016(2) 0.017(2) 0.027(2) -0.0022(19) 0.0082(18) 0.0010(18)
C7 0.024(2) 0.015(2) 0.024(2) -0.0029(18) 0.0100(19) -0.0017(18)
C8 0.029(2) 0.017(2) 0.021(2) -0.0002(18) 0.0112(19) 0.0006(19)
C9 0.027(2) 0.013(2) 0.029(3) 0.0012(19) 0.011(2) 0.0034(19)
C10 0.021(2) 0.018(2) 0.026(3) -0.0020(19) 0.0050(19) -0.0074(19)
C11 0.025(2) 0.013(2) 0.036(3) 0.004(2) 0.002(2) -0.0022(19)
C12 0.029(3) 0.018(2) 0.046(3) 0.001(2) 0.000(2) -0.006(2)
C13 0.040(3) 0.025(3) 0.028(3) -0.002(2) -0.003(2) -0.005(2)
C14 0.026(3) 0.022(3) 0.046(3) 0.001(2) 0.004(2) -0.006(2)
C15 0.024(2) 0.017(2) 0.029(3) 0.003(2) 0.007(2) 0.0021(19)
C16 0.029(3) 0.021(2) 0.035(3) -0.002(2) 0.011(2) 0.003(2)
C17 0.034(3) 0.029(3) 0.034(3) 0.002(2) -0.001(2) 0.009(2)
C18 0.030(3) 0.028(3) 0.060(4) 0.021(3) 0.018(3) 0.011(2)
C19 0.016(2) 0.025(3) 0.025(2) -0.002(2) 0.0033(18) 0.0003(18)
C20 0.021(2) 0.021(3) 0.028(3) 0.004(2) 0.0034(19) 0.0018(19)
C21 0.023(2) 0.031(3) 0.030(3) 0.001(2) 0.007(2) -0.002(2)
C22 0.031(3) 0.034(3) 0.022(3) -0.001(2) 0.007(2) 0.009(2)
C23 0.023(2) 0.024(3) 0.031(3) -0.005(2) 0.003(2) 0.002(2)
C24 0.022(2) 0.020(2) 0.025(3) 0.0005(19) 0.0060(19) 0.0016(19)
C25 0.031(2) 0.023(3) 0.025(2) 0.001(2) 0.008(2) -0.004(2)
C26 0.031(3) 0.019(2) 0.031(3) -0.001(2) 0.015(2) 0.003(2)
C27 0.029(3) 0.040(3) 0.031(3) -0.005(2) 0.011(2) -0.001(2)
C28 0.033(3) 0.038(3) 0.048(3) -0.008(3) 0.002(3) 0.009(2)

loop_
_atom_type_symbol
_atom_type_description
_atom_type_scat_dispersion_real
_atom_type_scat_dispersion_imag
_atom_type_scat_source
C C 0.0033 0.0016 'International Tables Vol C Tables 4.2.6.8 and 6.1.1.4'
H H 0.0000 0.0000 'International Tables Vol C Tables 4.2.6.8 and 6.1.1.4'
N N 0.0061 0.0033 'International Tables Vol C Tables 4.2.6.8 and 6.1.1.4'
O O 0.0106 0.0060 'International Tables Vol C Tables 4.2.6.8 and 6.1.1.4'
F F 0.0171 0.0103 'International Tables Vol C Tables 4.2.6.8 and 6.1.1.4'
S S 0.1246 0.1234 'International Tables Vol C Tables 4.2.6.8 and 6.1.1.4'
Cl Cl 0.1484 0.1585 'International Tables Vol C Tables 4.2.6.8 and 6.1.1.4'
Pd Pd -0.9988 1.0072 'International Tables Vol C Tables 4.2.6.8 and 6.1.1.4'

loop_
_geom_angle_atom_site_label_1
_geom_angle_atom_site_label_2
_geom_angle_atom_site_label_3
_geom_angle
_geom_angle_site_symmetry_1
_geom_angle_site_symmetry_3
_geom_angle_publ_flag
O3 S1 O2 117.0(2) . . ?
O3 S1 O1 113.6(2) . . ?
O2 S1 O1 114.7(2) . . ?
O3 S1 C26 103.0(2) . . ?
O2 S1 C26 103.7(2) . . ?
O1 S1 C26 102.1(2) . . ?
F1 Pd1 C19 91.09(15) . . ?
F1 Pd1 C25 83.31(16) . . ?
C19 Pd1 C25 88.82(19) . . ?
F1 Pd1 N1 171.95(13) . . ?
C19 Pd1 N1 89.02(16) . . ?
C25 Pd1 N1 104.73(17) . . ?
F1 Pd1 N15 92.46(13) . . ?
C19 Pd1 N15 92.18(16) . . ?
C25 Pd1 N15 175.68(17) . . ?
N1 Pd1 N15 79.49(14) . . ?
F1 Pd1 O1 87.85(11) . . ?
C19 Pd1 O1 175.74(16) . . ?
C25 Pd1 O1 95.15(16) . . ?
N1 Pd1 O1 91.45(13) . . ?
N15 Pd1 O1 83.75(13) . . ?
S1 O1 Pd1 133.08(19) . . ?
C6 N15 C10 119.8(4) . . ?
C6 N15 Pd1 114.6(3) . . ?
C10 N15 Pd1 125.1(3) . . ?
C1 N1 C5 118.5(4) . . ?
C1 N1 Pd1 127.0(3) . . ?
C5 N1 Pd1 114.4(3) . . ?
N1 C1 C2 123.2(4) . . ?
C1 C2 C3 119.9(4) . . ?
C2 C3 C4 116.5(4) . . ?
C2 C3 C11 123.6(4) . . ?
C4 C3 C11 119.8(4) . . ?
C5 C4 C3 121.3(4) . . ?
N1 C5 C4 120.4(4) . . ?
N1 C5 C6 115.6(4) . . ?
C4 C5 C6 123.8(4) . . ?
N15 C6 C7 120.5(4) . . ?
N15 C6 C5 115.2(4) . . ?
C7 C6 C5 124.3(4) . . ?
C6 C7 C8 120.7(4) . . ?
C9 C8 C7 116.7(4) . . ?
C9 C8 C15 122.7(4) . . ?
C7 C8 C15 120.5(4) . . ?
C10 C9 C8 120.6(4) . . ?
N15 C10 C9 121.7(4) . . ?
C3 C11 C14 109.6(4) . . ?
C3 C11 C12 111.7(4) . . ?
C14 C11 C12 109.0(4) . . ?
C3 C11 C13 108.9(4) . . ?
C14 C11 C13 109.7(4) . . ?
C12 C11 C13 107.9(4) . . ?
C8 C15 C18 111.5(4) . . ?
C8 C15 C16 107.7(4) . . ?
C18 C15 C16 109.6(4) . . ?
C8 C15 C17 110.6(4) . . ?
C18 C15 C17 108.3(4) . . ?
C16 C15 C17 109.1(4) . . ?
C20 C19 C24 121.8(4) . . ?
C20 C19 Pd1 116.4(3) . . ?
C24 C19 Pd1 121.8(3) . . ?
C19 C20 C21 118.9(4) . . ?
C22 C21 C20 119.1(5) . . ?
F2 C22 C23 119.4(5) . . ?
F2 C22 C21 118.3(4) . . ?
C23 C22 C21 122.4(5) . . ?
C22 C23 C24 118.9(5) . . ?
C23 C24 C19 118.9(4) . . ?
F5 C25 F4 106.6(4) . . ?
F5 C25 F3 106.1(4) . . ?
F4 C25 F3 106.6(4) . . ?
F5 C25 Pd1 112.8(3) . . ?
F4 C25 Pd1 108.6(3) . . ?
F3 C25 Pd1 115.6(3) . . ?
F8 C26 F7 107.5(4) . . ?
F8 C26 F6 107.1(4) . . ?
F7 C26 F6 107.3(4) . . ?
F8 C26 S1 112.1(3) . . ?
F7 C26 S1 111.3(3) . . ?
F6 C26 S1 111.2(3) . . ?
C28 C27 Cl2 110.9(4) . . ?
C27 C28 Cl1 111.3(4) . . ?

loop_
_geom_bond_atom_site_label_1
_geom_bond_atom_site_label_2
_geom_bond_distance
_geom_bond_site_symmetry_2
_geom_bond_publ_flag
S1 O3 1.428(4) . ?
S1 O2 1.447(3) . ?
S1 O1 1.460(3) . ?
S1 C26 1.821(5) . ?
Pd1 F1 1.927(2) . ?
Pd1 C19 2.009(5) . ?
Pd1 C25 2.018(5) . ?
Pd1 N1 2.038(4) . ?
Pd1 N15 2.082(4) . ?
Pd1 O1 2.226(3) . ?
Cl1 C28 1.784(6) . ?
Cl2 C27 1.770(5) . ?
F2 C22 1.356(5) . ?
F3 C25 1.351(5) . ?
F4 C25 1.349(5) . ?
F5 C25 1.338(5) . ?
F6 C26 1.339(5) . ?
F7 C26 1.334(5) . ?
F8 C26 1.334(6) . ?
N15 C6 1.338(6) . ?
N15 C10 1.349(6) . ?
N1 C1 1.332(6) . ?
N1 C5 1.369(6) . ?
C1 C2 1.380(6) . ?
C2 C3 1.386(6) . ?
C3 C4 1.406(6) . ?
C3 C11 1.522(6) . ?
C4 C5 1.380(6) . ?
C5 C6 1.466(6) . ?
C6 C7 1.387(6) . ?
C7 C8 1.403(6) . ?
C8 C9 1.382(6) . ?
C8 C15 1.518(6) . ?
C9 C10 1.372(6) . ?
C11 C14 1.531(7) . ?
C11 C12 1.532(6) . ?
C11 C13 1.535(7) . ?
C15 C18 1.528(7) . ?
C15 C16 1.533(7) . ?
C15 C17 1.533(7) . ?
C19 C20 1.372(6) . ?
C19 C24 1.393(6) . ?
C20 C21 1.388(7) . ?
C21 C22 1.382(7) . ?
C22 C23 1.366(7) . ?
C23 C24 1.389(7) . ?
C27 C28 1.508(8) . ?
